data_7057189
loop_
_publ_author_name
'Yu, Ya-Dong'
'Meng, Ling-Bin'
'Chen, Qiu-Cheng'
'Chen, Guang-Hui'
'Huang, Xiao-Chun'

_publ_section_title
;
 Substituent regulated photoluminescent thermochromism in a rare type of
 octahedral Cu4I4 clusters
;
_journal_issue 11
_journal_name_full 'New Journal of Chemistry'
_journal_page_first 8426
_journal_paper_doi 10.1039/C8NJ00505B
_journal_volume 42
_journal_year 2018
_chemical_formula_sum 'C20 H16 Cu4 F6 I4 N6'
_chemical_formula_weight 1216.15
_chemical_name_systematic 2-LT
_space_group_IT_number 14
_space_group_name_Hall '-P 2yn'
_space_group_name_H-M_alt 'P 1 21/n 1'
_symmetry_cell_setting monoclinic
_symmetry_space_group_name_Hall '-P 2yn'
_symmetry_space_group_name_H-M 'P 1 21/n 1'
_atom_sites_solution_hydrogens geom
_atom_sites_solution_primary direct
_atom_sites_solution_secondary difmap
_audit_creation_method SHELXL-97
_audit_update_record
;
2017-01-01 deposited with the CCDC.
2018-03-20 downloaded from the CCDC.
;
_cell_angle_alpha 90.00
_cell_angle_beta 103.656(6)
_cell_angle_gamma 90.00
_cell_formula_units_Z 2
_cell_length_a 9.2037(7)
_cell_length_b 9.8345(5)
_cell_length_c 16.6471(9)
_cell_measurement_reflns_used 2225
_cell_measurement_temperature 100(2)
_cell_measurement_theta_max 26.5030
_cell_measurement_theta_min 3.2510
_cell_volume 1464.20(16)
_computing_structure_refinement 'SHELXL-97 (Sheldrick, 1997)'
_computing_structure_solution 'SHELXS-97 (Sheldrick, 1990)'
_diffrn_ambient_temperature 100(2)
_diffrn_measured_fraction_theta_full 0.998
_diffrn_measured_fraction_theta_max 0.998
_diffrn_measurement_device_type 'Xcalibur, Atlas, Gemini'
_diffrn_measurement_method 'phi and omega scans'
_diffrn_radiation_monochromator graphite
_diffrn_radiation_source 'Enhance (Mo) X-ray Source'
_diffrn_radiation_type MoK\a
_diffrn_radiation_wavelength 0.71073
_diffrn_reflns_av_R_equivalents 0.0541
_diffrn_reflns_av_sigmaI/netI 0.0670
_diffrn_reflns_limit_h_max 10
_diffrn_reflns_limit_h_min -10
_diffrn_reflns_limit_k_max 11
_diffrn_reflns_limit_k_min -9
_diffrn_reflns_limit_l_max 19
_diffrn_reflns_limit_l_min -16
_diffrn_reflns_number 7418
_diffrn_reflns_theta_full 25.00
_diffrn_reflns_theta_max 25.00
_diffrn_reflns_theta_min 3.08
_diffrn_standards_decay_% 'not available'
_diffrn_standards_interval_count 'not available'
_diffrn_standards_interval_time 'not available'
_diffrn_standards_number 'not available'
_exptl_absorpt_coefficient_mu 7.145
_exptl_absorpt_correction_T_max 0.1623
_exptl_absorpt_correction_T_min 0.1245
_exptl_absorpt_correction_type multi-scan
_exptl_absorpt_process_details
; 
CrysAlisPro, Oxford Diffraction Ltd., 
Version 1.171.34.44 (release 25-10-2010 CrysAlis171 .NET) 
Empirical absorption correction using spherical harmonics, 
implemented in SCALE3 ABSPACK scaling algorithm. 
;
_exptl_crystal_colour red
_exptl_crystal_density_diffrn 2.758
_exptl_crystal_density_method 'not measured'
_exptl_crystal_description block
_exptl_crystal_F_000 1120
_exptl_crystal_preparation ', Luminescent'
_exptl_crystal_recrystallization_method 'Re-crystallisation from solvent'
_exptl_crystal_size_max 0.50
_exptl_crystal_size_mid 0.40
_exptl_crystal_size_min 0.40
_refine_diff_density_max 0.897
_refine_diff_density_min -1.338
_refine_diff_density_rms 0.198
_refine_ls_extinction_method none
_refine_ls_goodness_of_fit_ref 1.041
_refine_ls_hydrogen_treatment mixed
_refine_ls_matrix_type full
_refine_ls_number_parameters 181
_refine_ls_number_reflns 2557
_refine_ls_number_restraints 0
_refine_ls_restrained_S_all 1.041
_refine_ls_R_factor_all 0.0622
_refine_ls_R_factor_gt 0.0369
_refine_ls_shift/su_max 0.000
_refine_ls_shift/su_mean 0.000
_refine_ls_structure_factor_coef Fsqd
_refine_ls_weighting_details 'calc w=1/[\s^2^(Fo^2^)+(0.0267P)^2^+0.0000P] where P=(Fo^2^+2Fc^2^)/3'
_refine_ls_weighting_scheme calc
_refine_ls_wR_factor_gt 0.0679
_refine_ls_wR_factor_ref 0.0793
_reflns_number_gt 1925
_reflns_number_total 2557
_reflns_threshold_expression >2sigma(I)
_cod_data_source_file c8nj00505b2.cif
_cod_data_source_block 1_CCDC1
_cod_depositor_comments 'Adding full bibliography for 7057188--7057196.cif.'
_cod_original_cell_volume 1464.20(15)
_cod_original_sg_symbol_H-M p21/n
_cod_database_code 7057189

loop_
_symmetry_equiv_pos_as_xyz
'x, y, z'
'-x+1/2, y+1/2, -z+1/2'
'-x, -y, -z'
'x-1/2, -y-1/2, z-1/2'

loop_
_atom_site_label
_atom_site_type_symbol
_atom_site_fract_x
_atom_site_fract_y
_atom_site_fract_z
_atom_site_U_iso_or_equiv
_atom_site_adp_type
_atom_site_occupancy
_atom_site_symmetry_multiplicity
_atom_site_calc_flag
_atom_site_refinement_flags
Cu1 Cu 0.00862(15) 0.63878(10) -0.09320(7) 0.0355(3) Uani 1 1 d .
Cu2 Cu -0.08587(13) 0.60428(9) 0.06114(6) 0.0289(3) Uani 1 1 d .
I1 I 0.21719(6) 0.59834(4) 0.04709(3) 0.01992(16) Uani 1 1 d .
I2 I -0.06661(7) 0.50289(5) 0.20685(3) 0.02138(16) Uani 1 1 d .
N1 N -0.0228(8) 1.0980(6) -0.3037(4) 0.0197(16) Uani 1 1 d .
N2 N -0.1022(8) 0.7961(6) -0.0682(4) 0.0204(16) Uani 1 1 d .
N3 N -0.1540(8) 0.7746(5) 0.0005(4) 0.0195(16) Uani 1 1 d .
C1 C 0.0215(11) 1.1636(8) -0.3752(5) 0.034(2) Uani 1 1 d .
H1A H -0.0206 1.2533 -0.3833 0.051 Uiso 1 1 calc R
H1B H -0.0149 1.1103 -0.4241 0.051 Uiso 1 1 calc R
H1C H 0.1285 1.1695 -0.3640 0.051 Uiso 1 1 calc R
C2 C -0.1127(10) 1.1640(7) -0.2643(5) 0.0207(19) Uani 1 1 d .
H2A H -0.1447 1.2513 -0.2814 0.025 Uiso 1 1 calc R
C3 C -0.1583(9) 1.1080(7) -0.2003(5) 0.0182(18) Uani 1 1 d .
H3A H -0.2236 1.1549 -0.1753 0.022 Uiso 1 1 calc R
C4 C -0.1057(9) 0.9767(6) -0.1714(5) 0.0147(17) Uani 1 1 d .
C5 C -0.0177(9) 0.9102(7) -0.2158(5) 0.0207(19) Uani 1 1 d .
H5A H 0.0140 0.8220 -0.2009 0.025 Uiso 1 1 calc R
C6 C 0.0237(10) 0.9704(7) -0.2807(5) 0.0225(19) Uani 1 1 d .
H6A H 0.0839 0.9238 -0.3091 0.027 Uiso 1 1 calc R
C7 C -0.1474(9) 0.9209(6) -0.0988(5) 0.0143(17) Uani 1 1 d .
C8 C -0.2302(9) 0.9797(7) -0.0492(5) 0.0192(18) Uani 1 1 d .
H8A H -0.2748 1.0651 -0.0554 0.023 Uiso 1 1 calc R
C9 C -0.2333(9) 0.8848(7) 0.0117(5) 0.0191(19) Uani 1 1 d .
C10 C -0.3121(10) 0.8910(8) 0.0794(5) 0.023(2) Uani 1 1 d .
F1 F -0.2290(6) 0.8477(4) 0.1515(3) 0.0312(12) Uani 1 1 d .
F2 F -0.3555(7) 1.0179(4) 0.0909(3) 0.0418(15) Uani 1 1 d .
F3 F -0.4358(6) 0.8147(5) 0.0646(3) 0.0429(14) Uani 1 1 d .

loop_
_atom_site_aniso_label
_atom_site_aniso_U_11
_atom_site_aniso_U_22
_atom_site_aniso_U_33
_atom_site_aniso_U_23
_atom_site_aniso_U_13
_atom_site_aniso_U_12
Cu1 0.0533(9) 0.0287(6) 0.0250(6) 0.0008(5) 0.0104(6) 0.0190(5)
Cu2 0.0437(8) 0.0195(5) 0.0223(6) 0.0070(4) 0.0056(5) 0.0046(5)
I1 0.0209(3) 0.0189(3) 0.0185(3) -0.0016(2) 0.0018(2) 0.0002(2)
I2 0.0286(4) 0.0216(3) 0.0150(3) 0.0000(2) 0.0073(2) 0.0004(2)
N1 0.019(4) 0.017(3) 0.022(4) 0.004(3) 0.002(3) -0.002(3)
N2 0.030(5) 0.019(3) 0.012(4) 0.003(3) 0.005(3) 0.006(3)
N3 0.024(5) 0.014(3) 0.023(4) -0.003(3) 0.009(3) 0.004(3)
C1 0.038(7) 0.043(5) 0.022(5) 0.005(4) 0.008(5) -0.002(4)
C2 0.019(5) 0.016(4) 0.025(5) -0.001(3) 0.000(4) -0.002(4)
C3 0.018(5) 0.012(4) 0.022(5) -0.001(3) 0.000(4) 0.003(3)
C4 0.012(5) 0.011(4) 0.018(4) -0.006(3) -0.003(4) -0.004(3)
C5 0.021(5) 0.016(4) 0.023(5) 0.003(3) 0.000(4) 0.006(4)
C6 0.015(5) 0.029(4) 0.024(5) -0.001(4) 0.005(4) 0.002(4)
C7 0.017(5) 0.003(3) 0.019(4) 0.000(3) -0.004(4) -0.003(3)
C8 0.018(5) 0.016(4) 0.022(5) 0.002(3) 0.001(4) -0.001(3)
C9 0.017(5) 0.020(4) 0.020(5) -0.006(3) 0.003(4) -0.004(3)
C10 0.023(6) 0.029(4) 0.013(4) -0.001(4) -0.001(4) -0.005(4)
F1 0.034(4) 0.041(3) 0.019(3) 0.005(2) 0.007(2) 0.010(2)
F2 0.068(4) 0.023(3) 0.043(3) 0.008(2) 0.032(3) 0.026(2)
F3 0.031(4) 0.065(3) 0.036(3) -0.010(3) 0.013(3) -0.022(3)

loop_
_atom_type_symbol
_atom_type_description
_atom_type_scat_dispersion_real
_atom_type_scat_dispersion_imag
_atom_type_scat_source
C C 0.0033 0.0016 'International Tables Vol C Tables 4.2.6.8 and 6.1.1.4'
H H 0.0000 0.0000 'International Tables Vol C Tables 4.2.6.8 and 6.1.1.4'
N N 0.0061 0.0033 'International Tables Vol C Tables 4.2.6.8 and 6.1.1.4'
F F 0.0171 0.0103 'International Tables Vol C Tables 4.2.6.8 and 6.1.1.4'
Cu Cu 0.3201 1.2651 'International Tables Vol C Tables 4.2.6.8 and 6.1.1.4'
I I -0.4742 1.8119 'International Tables Vol C Tables 4.2.6.8 and 6.1.1.4'

loop_
_geom_angle_atom_site_label_1
_geom_angle_atom_site_label_2
_geom_angle_atom_site_label_3
_geom_angle
_geom_angle_site_symmetry_1
_geom_angle_site_symmetry_3
N2 Cu1 I2 144.77(19) . 3_565
N2 Cu1 Cu2 147.58(19) . 3_565
I2 Cu1 Cu2 62.09(3) 3_565 3_565
N2 Cu1 I1 103.58(19) . .
I2 Cu1 I1 109.81(4) 3_565 .
Cu2 Cu1 I1 64.25(4) 3_565 .
N2 Cu1 Cu2 67.99(18) . .
I2 Cu1 Cu2 139.49(4) 3_565 .
Cu2 Cu1 Cu2 80.26(4) 3_565 .
I1 Cu1 Cu2 61.11(3) . .
N3 Cu2 Cu1 162.19(18) . 3_565
N3 Cu2 I2 138.31(18) . .
Cu1 Cu2 I2 58.79(3) 3_565 .
N3 Cu2 I1 103.90(19) . 3_565
Cu1 Cu2 I1 60.77(4) 3_565 3_565
I2 Cu2 I1 104.80(4) . 3_565
N3 Cu2 I1 100.0(2) . .
Cu1 Cu2 I1 76.42(4) 3_565 .
I2 Cu2 I1 102.52(4) . .
I1 Cu2 I1 102.54(4) 3_565 .
N3 Cu2 Cu1 65.00(18) . .
Cu1 Cu2 Cu1 99.74(4) 3_565 .
I2 Cu2 Cu1 154.17(5) . .
I1 Cu2 Cu1 71.68(4) 3_565 .
I1 Cu2 Cu1 55.28(3) . .
Cu1 I1 Cu2 54.99(3) . 3_565
Cu1 I1 Cu2 63.61(4) . .
Cu2 I1 Cu2 77.46(4) 3_565 .
Cu1 I2 Cu2 59.11(3) 3_565 .
C2 N1 C6 120.2(7) . .
C2 N1 C1 119.8(6) . .
C6 N1 C1 120.0(7) . .
C7 N2 N3 108.7(6) . .
C7 N2 Cu1 140.1(5) . .
N3 N2 Cu1 111.2(4) . .
C9 N3 N2 107.6(6) . .
C9 N3 Cu2 136.8(5) . .
N2 N3 Cu2 115.4(4) . .
N1 C2 C3 122.1(7) . .
C2 C3 C4 119.5(8) . .
C5 C4 C3 116.4(7) . .
C5 C4 C7 124.5(6) . .
C3 C4 C7 119.1(7) . .
C6 C5 C4 121.8(7) . .
N1 C6 C5 119.9(7) . .
N2 C7 C8 108.6(6) . .
N2 C7 C4 122.3(7) . .
C8 C7 C4 129.0(6) . .
C7 C8 C9 105.4(6) . .
N3 C9 C8 109.7(7) . .
N3 C9 C10 121.2(7) . .
C8 C9 C10 129.0(7) . .
F1 C10 F3 105.6(6) . .
F1 C10 F2 107.3(6) . .
F3 C10 F2 106.2(7) . .
F1 C10 C9 113.2(7) . .
F3 C10 C9 112.7(6) . .
F2 C10 C9 111.4(6) . .

loop_
_geom_bond_atom_site_label_1
_geom_bond_atom_site_label_2
_geom_bond_distance
_geom_bond_site_symmetry_2
Cu1 N2 1.951(6) .
Cu1 I2 2.5066(11) 3_565
Cu1 Cu2 2.5150(13) 3_565
Cu1 I1 2.6796(13) .
Cu1 Cu2 2.9201(15) .
Cu2 N3 1.980(6) .
Cu2 Cu1 2.5150(13) 3_565
Cu2 I2 2.5898(11) .
Cu2 I1 2.7657(11) 3_565
Cu2 I1 2.8541(13) .
I1 Cu2 2.7657(11) 3_565
I2 Cu1 2.5066(11) 3_565
N1 C2 1.339(10) .
N1 C6 1.351(9) .
N1 C1 1.493(10) .
N2 C7 1.356(8) .
N2 N3 1.356(8) .
N3 C9 1.344(9) .
C2 C3 1.351(11) .
C3 C4 1.423(9) .
C4 C5 1.382(11) .
C4 C7 1.459(10) .
C5 C6 1.363(11) .
C7 C8 1.376(11) .
C8 C9 1.383(10) .
C9 C10 1.479(11) .
C10 F1 1.331(9) .
C10 F3 1.337(9) .
C10 F2 1.338(8) .

loop_
_geom_torsion_atom_site_label_1
_geom_torsion_atom_site_label_2
_geom_torsion_atom_site_label_3
_geom_torsion_atom_site_label_4
_geom_torsion
_geom_torsion_site_symmetry_1
_geom_torsion_site_symmetry_4
N2 Cu1 Cu2 N3 3.0(3) . .
I2 Cu1 Cu2 N3 -149.1(2) 3_565 .
Cu2 Cu1 Cu2 N3 -170.3(2) 3_565 .
I1 Cu1 Cu2 N3 123.8(2) . .
N2 Cu1 Cu2 Cu1 173.3(2) . 3_565
I2 Cu1 Cu2 Cu1 21.27(8) 3_565 3_565
Cu2 Cu1 Cu2 Cu1 0.0 3_565 3_565
I1 Cu1 Cu2 Cu1 -65.87(4) . 3_565
N2 Cu1 Cu2 I2 -155.1(2) . .
I2 Cu1 Cu2 I2 52.84(17) 3_565 .
Cu2 Cu1 Cu2 I2 31.57(10) 3_565 .
I1 Cu1 Cu2 I2 -34.30(11) . .
N2 Cu1 Cu2 I1 118.7(2) . 3_565
I2 Cu1 Cu2 I1 -33.36(8) 3_565 3_565
Cu2 Cu1 Cu2 I1 -54.63(3) 3_565 3_565
I1 Cu1 Cu2 I1 -120.50(3) . 3_565
N2 Cu1 Cu2 I1 -120.8(2) . .
I2 Cu1 Cu2 I1 87.14(8) 3_565 .
Cu2 Cu1 Cu2 I1 65.87(4) 3_565 .
N2 Cu1 I1 Cu2 148.0(2) . 3_565
I2 Cu1 I1 Cu2 -43.44(4) 3_565 3_565
Cu2 Cu1 I1 Cu2 92.96(4) . 3_565
N2 Cu1 I1 Cu2 55.0(2) . .
I2 Cu1 I1 Cu2 -136.40(5) 3_565 .
Cu2 Cu1 I1 Cu2 -92.96(4) 3_565 .
N3 Cu2 I1 Cu1 -49.89(18) . .
Cu1 Cu2 I1 Cu1 112.28(4) 3_565 .
I2 Cu2 I1 Cu1 165.43(4) . .
I1 Cu2 I1 Cu1 56.92(3) 3_565 .
N3 Cu2 I1 Cu2 -106.81(19) . 3_565
Cu1 Cu2 I1 Cu2 55.36(3) 3_565 3_565
I2 Cu2 I1 Cu2 108.51(4) . 3_565
I1 Cu2 I1 Cu2 0.0 3_565 3_565
Cu1 Cu2 I1 Cu2 -56.92(3) . 3_565
N3 Cu2 I2 Cu1 173.4(3) . 3_565
I1 Cu2 I2 Cu1 41.35(4) 3_565 3_565
I1 Cu2 I2 Cu1 -65.43(4) . 3_565
Cu1 Cu2 I2 Cu1 -37.10(12) . 3_565
I2 Cu1 N2 C7 -34.3(11) 3_565 .
Cu2 Cu1 N2 C7 -170.0(6) 3_565 .
I1 Cu1 N2 C7 126.9(8) . .
Cu2 Cu1 N2 C7 177.6(9) . .
I2 Cu1 N2 N3 143.9(4) 3_565 .
Cu2 Cu1 N2 N3 8.1(8) 3_565 .
I1 Cu1 N2 N3 -54.9(5) . .
Cu2 Cu1 N2 N3 -4.2(4) . .
C7 N2 N3 C9 1.0(8) . .
Cu1 N2 N3 C9 -177.7(5) . .
C7 N2 N3 Cu2 -174.8(5) . .
Cu1 N2 N3 Cu2 6.4(7) . .
Cu1 Cu2 N3 C9 148.6(6) 3_565 .
I2 Cu2 N3 C9 -12.8(10) . .
I1 Cu2 N3 C9 119.6(8) 3_565 .
I1 Cu2 N3 C9 -134.7(8) . .
Cu1 Cu2 N3 C9 -178.6(9) . .
Cu1 Cu2 N3 N2 -37.2(11) 3_565 .
I2 Cu2 N3 N2 161.4(4) . .
I1 Cu2 N3 N2 -66.2(5) 3_565 .
I1 Cu2 N3 N2 39.5(5) . .
Cu1 Cu2 N3 N2 -4.4(4) . .
C6 N1 C2 C3 0.9(12) . .
C1 N1 C2 C3 178.7(8) . .
N1 C2 C3 C4 2.3(12) . .
C2 C3 C4 C5 -4.5(11) . .
C2 C3 C4 C7 175.8(7) . .
C3 C4 C5 C6 3.7(12) . .
C7 C4 C5 C6 -176.6(8) . .
C2 N1 C6 C5 -1.7(12) . .
C1 N1 C6 C5 -179.5(8) . .
C4 C5 C6 N1 -0.7(13) . .
N3 N2 C7 C8 -0.4(9) . .
Cu1 N2 C7 C8 177.8(7) . .
N3 N2 C7 C4 178.0(7) . .
Cu1 N2 C7 C4 -3.8(13) . .
C5 C4 C7 N2 -0.1(12) . .
C3 C4 C7 N2 179.6(7) . .
C5 C4 C7 C8 178.0(8) . .
C3 C4 C7 C8 -2.3(12) . .
N2 C7 C8 C9 -0.3(9) . .
C4 C7 C8 C9 -178.6(7) . .
N2 N3 C9 C8 -1.2(9) . .
Cu2 N3 C9 C8 173.3(6) . .
N2 N3 C9 C10 176.8(7) . .
Cu2 N3 C9 C10 -8.6(12) . .
C7 C8 C9 N3 1.0(9) . .
C7 C8 C9 C10 -176.9(8) . .
N3 C9 C10 F1 45.3(10) . .
C8 C9 C10 F1 -137.0(8) . .
N3 C9 C10 F3 -74.4(10) . .
C8 C9 C10 F3 103.3(9) . .
N3 C9 C10 F2 166.3(7) . .
C8 C9 C10 F2 -16.0(12) . .
